data_1550139
loop_
_publ_author_name
'Mayder, Don M.'
'Thompson, Kyle A.'
'Christopherson, Cheyenne J.'
'Paisley, Nathan R.'
'Hudson, Zachary M.'

_publ_section_title
;
 An efficient room-temperature synthesis of highly phosphorescent styrenic
 Pt(ii) complexes and their polymerization by ATRP
;
_journal_issue 45
_journal_name_full 'Polymer Chemistry'
_journal_page_first 5418
_journal_paper_doi 10.1039/C8PY01337C
_journal_volume 9
_journal_year 2018
_chemical_formula_moiety 'C29 H25 N O2 Pt'
_chemical_formula_sum 'C29 H25 N O2 Pt'
_chemical_formula_weight 614.59
_space_group_crystal_system monoclinic
_space_group_IT_number 15
_space_group_name_Hall '-C 2yc'
_space_group_name_H-M_alt 'C 1 2/c 1'
_symmetry_space_group_name_Hall '-C 2yc'
_symmetry_space_group_name_H-M 'C 1 2/c 1'
_atom_sites_solution_hydrogens geom
_atom_sites_solution_primary dual
_audit_creation_date 2018-07-17
_audit_creation_method
;
Olex2 1.2
(compiled 2018.05.29 svn.r3508 for OlexSys, GUI svn.r5506)
;
_audit_update_record
;
2018-09-12 deposited with the CCDC.
2018-10-22 downloaded from the CCDC.
;
_cell_angle_alpha 90
_cell_angle_beta 114.049(2)
_cell_angle_gamma 90
_cell_formula_units_Z 8
_cell_length_a 46.3286(19)
_cell_length_b 5.1027(2)
_cell_length_c 20.9343(9)
_cell_measurement_reflns_used 9914
_cell_measurement_temperature 100(2)
_cell_measurement_theta_max 26.39
_cell_measurement_theta_min 2.67
_cell_volume 4519.3(3)
_computing_cell_refinement 'SAINT V8.38A (?, 2016)'
_computing_data_reduction 'SAINT V8.38A (?, 2016)'
_computing_molecular_graphics 'Olex2 (Dolomanov et al., 2009)'
_computing_publication_material 'Olex2 (Dolomanov et al., 2009)'
_computing_structure_refinement 'XL (Sheldrick, 2008)'
_computing_structure_solution 'XT (Sheldrick, 2015)'
_diffrn_ambient_temperature 100(2)
_diffrn_detector 'Bruker APEX2 area detector'
_diffrn_detector_area_resol_mean 7.9
_diffrn_detector_type 'CCD area detector'
_diffrn_measured_fraction_theta_full 0.999
_diffrn_measured_fraction_theta_max 0.995
_diffrn_measurement_device 'Bruker-Nonius Kappa diffractometer'
_diffrn_measurement_device_type 'Bruker APEX II area detector'
_diffrn_measurement_method '\w and \f scans'
_diffrn_radiation_monochromator 'mirror optics'
_diffrn_radiation_probe x-ray
_diffrn_radiation_type MoK\a
_diffrn_radiation_wavelength 0.71073
_diffrn_reflns_av_R_equivalents 0.0627
_diffrn_reflns_av_unetI/netI 0.0383
_diffrn_reflns_Laue_measured_fraction_full 0.999
_diffrn_reflns_Laue_measured_fraction_max 0.995
_diffrn_reflns_limit_h_max 57
_diffrn_reflns_limit_h_min -58
_diffrn_reflns_limit_k_max 6
_diffrn_reflns_limit_k_min -6
_diffrn_reflns_limit_l_max 26
_diffrn_reflns_limit_l_min -25
_diffrn_reflns_number 33199
_diffrn_reflns_point_group_measured_fraction_full 0.999
_diffrn_reflns_point_group_measured_fraction_max 0.995
_diffrn_reflns_theta_full 25.242
_diffrn_reflns_theta_max 26.477
_diffrn_reflns_theta_min 2.672
_diffrn_source 'microfocus sealed X-ray tube'
_diffrn_source_type 'Incoatec I\ms'
_diffrn_standards_number 0
_exptl_absorpt_coefficient_mu 6.237
_exptl_absorpt_correction_T_max 0.883
_exptl_absorpt_correction_T_min 0.627
_exptl_absorpt_correction_type multi-scan
_exptl_absorpt_process_details
'SADABS-2016/2 (Bruker,2016/2) was used for absorption correction. wR2(int) was 0.1636 before and 0.0621 after correction. The ratio of minimum to maximum transmission is 0.7101. The \l/2 correction factor is not present.'
_exptl_crystal_colour red
_exptl_crystal_colour_primary red
_exptl_crystal_density_diffrn 1.807
_exptl_crystal_description blade
_exptl_crystal_F_000 2400
_exptl_crystal_recrystallization_method
'The material was recrystallised from a mixture of DCM and hexane by slow evaporation'
_exptl_crystal_size_max 0.2
_exptl_crystal_size_mid 0.06
_exptl_crystal_size_min 0.02
_refine_diff_density_max 5.203
_refine_diff_density_min -1.683
_refine_diff_density_rms 0.299
_refine_ls_extinction_method none
_refine_ls_goodness_of_fit_ref 1.115
_refine_ls_hydrogen_treatment constr
_refine_ls_matrix_type full
_refine_ls_number_parameters 300
_refine_ls_number_reflns 4673
_refine_ls_number_restraints 0
_refine_ls_restrained_S_all 1.115
_refine_ls_R_factor_all 0.0526
_refine_ls_R_factor_gt 0.0458
_refine_ls_shift/su_max 0.002
_refine_ls_shift/su_mean 0.000
_refine_ls_structure_factor_coef Fsqd
_refine_ls_weighting_details 'w=1/[\s^2^(Fo^2^)+(0.0706P)^2^+24.1521P] where P=(Fo^2^+2Fc^2^)/3'
_refine_ls_weighting_scheme calc
_refine_ls_wR_factor_gt 0.1114
_refine_ls_wR_factor_ref 0.1161
_reflns_Friedel_coverage 0.000
_reflns_number_gt 4083
_reflns_number_total 4673
_reflns_threshold_expression 'I > 2\s(I)'
_cod_data_source_file c8py01337c2.cif
_cod_data_source_block zh017
_cod_depositor_comments 'Adding full bibliography for 1550139--1550142.cif.'
_cod_database_code 1550139
_shelx_shelxl_version_number 2017/1
_shelx_space_group_comment
;
The symmetry employed for this shelxl refinement is uniquely defined
by the following loop, which should always be used as a source of
symmetry information in preference to the above space-group names.
They are only intended as comments.
;
_shelx_estimated_absorpt_t_max 0.885
_shelx_estimated_absorpt_t_min 0.368
_olex2_refinement_description
;
1. Fixed Uiso
 At 1.2 times of:
  All C(H) groups, All C(H,H) groups
 At 1.5 times of:
  All C(H,H,H) groups
2.a Secondary CH2 refined with riding coordinates:
 C21(H21A,H21B)
2.b Aromatic/amide H refined with riding coordinates:
 C2(H2), C3(H3), C4(H4), C5(H5), C9(H9), C10(H10), C11(H11), C12(H12),
 C14(H14), C15(H15), C23(H23), C24(H24), C26(H26), C27(H27), C28(H28)
2.c X=CH2 refined with riding coordinates:
 C29(H29A,H29B)
2.d Idealised Me refined as rotating group:
 C16(H16A,H16B,H16C), C20(H20A,H20B,H20C)
;
_olex2_date_sample_data_collection 2018-07-12
_olex2_date_sample_submission 2018-07-09
_olex2_diffrn_ambient_temperature_device Kryoflex
_olex2_exptl_crystal_mounting_method 'The crystal was mounted on a mylar loop in oil'
_olex2_submission_original_sample_id DMM-1-34a
_olex2_submission_special_instructions 'No special instructions were received'

loop_
_space_group_symop_operation_xyz
'x, y, z'
'-x, y, -z+1/2'
'x+1/2, y+1/2, z'
'-x+1/2, y+1/2, -z+1/2'
'-x, -y, -z'
'x, -y, z-1/2'
'-x+1/2, -y+1/2, -z'
'x+1/2, -y+1/2, z-1/2'

loop_
_atom_site_label
_atom_site_type_symbol
_atom_site_fract_x
_atom_site_fract_y
_atom_site_fract_z
_atom_site_U_iso_or_equiv
_atom_site_adp_type
_atom_site_occupancy
_atom_site_site_symmetry_order
_atom_site_calc_flag
_atom_site_refinement_flags_posn
_atom_site_disorder_assembly
_atom_site_disorder_group
Pt1 Pt 0.39201(2) 0.60528(4) 0.58034(2) 0.02022(11) Uani 1 1 d . A 1
O1 O 0.38500(11) 0.3759(8) 0.4984(2) 0.0244(10) Uani 1 1 d . A 1
O2 O 0.35352(11) 0.4285(9) 0.5908(2) 0.0250(10) Uani 1 1 d . A 1
N1 N 0.40207(12) 0.8485(10) 0.6598(3) 0.0203(11) Uani 1 1 d . A 1
C1 C 0.42897(15) 0.7813(14) 0.5768(3) 0.0254(13) Uani 1 1 d . A 1
C2 C 0.44334(15) 0.7178(15) 0.5320(3) 0.0287(14) Uani 1 1 d . A 1
H2 H 0.434573 0.581846 0.498599 0.034 Uiso 1 1 calc R A 1
C3 C 0.46983(17) 0.8464(16) 0.5347(4) 0.0360(17) Uani 1 1 d . A 1
H3 H 0.478837 0.802730 0.502638 0.043 Uiso 1 1 calc R A 1
C4 C 0.48341(17) 1.0403(16) 0.5843(4) 0.0353(17) Uani 1 1 d . A 1
H4 H 0.501856 1.128297 0.586476 0.042 Uiso 1 1 calc R A 1
C5 C 0.47030(17) 1.1063(14) 0.6307(4) 0.0321(16) Uani 1 1 d . A 1
H5 H 0.480053 1.236331 0.665303 0.039 Uiso 1 1 calc R A 1
C6 C 0.44235(15) 0.9810(14) 0.6269(3) 0.0246(13) Uani 1 1 d . A 1
C7 C 0.42604(14) 1.0232(13) 0.6736(3) 0.0225(13) Uani 1 1 d . A 1
C8 C 0.43322(15) 1.2063(12) 0.7306(3) 0.0229(13) Uani 1 1 d . A 1
C9 C 0.45528(16) 1.4135(13) 0.7455(4) 0.0284(15) Uani 1 1 d . A 1
H9 H 0.465340 1.445570 0.714798 0.034 Uiso 1 1 calc R A 1
C10 C 0.46250(17) 1.5692(13) 0.8035(4) 0.0322(16) Uani 1 1 d . A 1
H10 H 0.477431 1.706806 0.812181 0.039 Uiso 1 1 calc R A 1
C11 C 0.44812(17) 1.5277(14) 0.8499(4) 0.0314(15) Uani 1 1 d . A 1
H11 H 0.454238 1.629156 0.891447 0.038 Uiso 1 1 calc R A 1
C12 C 0.42509(17) 1.3392(14) 0.8350(4) 0.0304(15) Uani 1 1 d . A 1
H12 H 0.414528 1.317276 0.865198 0.036 Uiso 1 1 calc R A 1
C13 C 0.41697(15) 1.1781(14) 0.7755(3) 0.0265(14) Uani 1 1 d . A 1
C14 C 0.39256(15) 0.9884(14) 0.7581(3) 0.0276(14) Uani 1 1 d . A 1
H14 H 0.381196 0.967481 0.786708 0.033 Uiso 1 1 calc R A 1
C15 C 0.38553(16) 0.8371(13) 0.7004(3) 0.0243(13) Uani 1 1 d . A 1
H15 H 0.368315 0.718256 0.687861 0.029 Uiso 1 1 calc R A 1
C16 C 0.36814(17) 0.0438(15) 0.4152(4) 0.0312(15) Uani 1 1 d . A 1
H16A H 0.348372 0.057059 0.373233 0.047 Uiso 1 1 calc GR A 1
H16B H 0.372762 -0.140955 0.428164 0.047 Uiso 1 1 calc GR A 1
H16C H 0.385423 0.120132 0.405831 0.047 Uiso 1 1 calc GR A 1
C17 C 0.36483(15) 0.1912(13) 0.4750(3) 0.0230(13) Uani 1 1 d . A 1
C18 C 0.34102(15) 0.1155(12) 0.4973(3) 0.0230(13) Uani 1 1 d . A 1
C19 C 0.33723(14) 0.2416(12) 0.5537(3) 0.0225(13) Uani 1 1 d . A 1
C20 C 0.31174(18) 0.1467(14) 0.5757(4) 0.0322(16) Uani 1 1 d . A 1
H20A H 0.312395 0.249751 0.615785 0.048 Uiso 1 1 calc GR A 1
H20B H 0.315283 -0.038642 0.588921 0.048 Uiso 1 1 calc GR A 1
H20C H 0.291019 0.167320 0.536724 0.048 Uiso 1 1 calc GR A 1
C21 C 0.31913(16) -0.1114(12) 0.4618(4) 0.0259(14) Uani 1 1 d . A 1
H21A H 0.329250 -0.219545 0.437374 0.031 Uiso 1 1 calc R A 1
H21B H 0.316907 -0.222336 0.498303 0.031 Uiso 1 1 calc R A 1
C22 C 0.28643(15) -0.0351(13) 0.4096(3) 0.0249(14) Uani 1 1 d . A 1
C23 C 0.28148(15) 0.1786(13) 0.3656(3) 0.0264(13) Uani 1 1 d . A 1
H23 H 0.298923 0.285969 0.369857 0.032 Uiso 1 1 calc R A 1
C24 C 0.25174(15) 0.2397(13) 0.3155(3) 0.0258(14) Uani 1 1 d . A 1
H24 H 0.249040 0.389610 0.286693 0.031 Uiso 1 1 calc R A 1
C25 C 0.22577(16) 0.0838(12) 0.3069(4) 0.0245(14) Uani 1 1 d . A 1
C26 C 0.23014(17) -0.1282(13) 0.3514(4) 0.0299(15) Uani 1 1 d . A 1
H26 H 0.212629 -0.234511 0.347289 0.036 Uiso 1 1 calc R A 1
C27 C 0.26032(16) -0.1859(14) 0.4024(3) 0.0277(14) Uani 1 1 d . A 1
H27 H 0.262978 -0.331130 0.432705 0.033 Uiso 1 1 calc R A 1
C28 C 0.19495(16) 0.1447(15) 0.2512(4) 0.0329(16) Uani 1 1 d . A 1
H28 H 0.193758 0.303341 0.226462 0.040 Uiso 1 1 calc R A 1
C29 C 0.16863(17) 0.0072(18) 0.2308(4) 0.0391(17) Uani 1 1 d . A 1
H29A H 0.168269 -0.153451 0.253422 0.047 Uiso 1 1 calc R A 1
H29B H 0.150015 0.068746 0.193557 0.047 Uiso 1 1 calc R A 1

loop_
_atom_site_aniso_label
_atom_site_aniso_U_11
_atom_site_aniso_U_22
_atom_site_aniso_U_33
_atom_site_aniso_U_23
_atom_site_aniso_U_13
_atom_site_aniso_U_12
Pt1 0.01107(15) 0.02701(17) 0.02091(16) 0.00194(9) 0.00482(11) 0.00023(9)
O1 0.015(2) 0.033(3) 0.024(2) -0.0017(17) 0.0073(19) -0.0009(18)
O2 0.015(2) 0.033(3) 0.026(2) 0.0023(18) 0.0076(19) 0.0025(18)
N1 0.014(3) 0.024(3) 0.021(3) 0.001(2) 0.004(2) 0.003(2)
C1 0.014(3) 0.036(4) 0.020(3) 0.007(3) 0.001(2) 0.005(3)
C2 0.019(3) 0.039(4) 0.025(3) -0.002(3) 0.006(3) -0.001(3)
C3 0.019(4) 0.060(5) 0.033(4) 0.002(3) 0.016(3) -0.002(3)
C4 0.019(4) 0.051(5) 0.037(4) 0.004(3) 0.013(3) -0.009(3)
C5 0.019(4) 0.040(4) 0.036(4) -0.004(3) 0.009(3) -0.009(3)
C6 0.013(3) 0.030(3) 0.028(3) 0.009(3) 0.007(3) 0.002(3)
C7 0.012(3) 0.027(3) 0.024(3) 0.008(3) 0.003(2) -0.001(2)
C8 0.019(3) 0.017(3) 0.029(3) 0.006(2) 0.006(3) 0.006(2)
C9 0.015(3) 0.032(4) 0.034(4) 0.005(3) 0.006(3) 0.002(3)
C10 0.022(4) 0.026(4) 0.037(4) -0.002(3) 0.000(3) 0.000(3)
C11 0.027(4) 0.026(3) 0.033(4) -0.002(3) 0.004(3) 0.004(3)
C12 0.027(4) 0.033(4) 0.027(3) 0.001(3) 0.007(3) 0.007(3)
C13 0.017(3) 0.031(3) 0.028(3) 0.007(3) 0.006(3) 0.006(3)
C14 0.018(3) 0.033(4) 0.031(3) 0.002(3) 0.009(3) 0.001(3)
C15 0.020(3) 0.025(3) 0.026(3) 0.002(3) 0.009(3) 0.001(3)
C16 0.022(4) 0.043(4) 0.027(3) -0.002(3) 0.008(3) 0.002(3)
C17 0.018(3) 0.024(3) 0.022(3) 0.005(3) 0.003(3) 0.006(3)
C18 0.010(3) 0.029(3) 0.024(3) 0.002(2) 0.001(3) 0.002(2)
C19 0.012(3) 0.027(3) 0.024(3) 0.004(2) 0.003(2) 0.002(2)
C20 0.026(4) 0.038(4) 0.033(4) -0.003(3) 0.012(3) -0.010(3)
C21 0.018(3) 0.028(3) 0.027(3) 0.003(2) 0.005(3) 0.002(2)
C22 0.015(3) 0.030(4) 0.028(3) -0.005(3) 0.006(3) 0.001(3)
C23 0.017(3) 0.029(3) 0.031(3) -0.001(3) 0.008(3) -0.003(3)
C24 0.019(3) 0.029(4) 0.027(3) 0.001(3) 0.007(3) 0.001(3)
C25 0.017(3) 0.030(3) 0.027(3) -0.001(2) 0.009(3) 0.003(3)
C26 0.017(3) 0.037(4) 0.034(4) 0.002(3) 0.009(3) -0.005(3)
C27 0.024(3) 0.026(3) 0.032(3) 0.005(3) 0.011(3) 0.001(3)
C28 0.016(3) 0.046(4) 0.035(4) 0.002(3) 0.008(3) 0.006(3)
C29 0.023(4) 0.048(4) 0.042(4) 0.002(4) 0.008(3) -0.002(3)

loop_
_atom_type_symbol
_atom_type_description
_atom_type_scat_dispersion_real
_atom_type_scat_dispersion_imag
_atom_type_scat_source
C C 0.0033 0.0016 'International Tables Vol C Tables 4.2.6.8 and 6.1.1.4'
H H 0.0000 0.0000 'International Tables Vol C Tables 4.2.6.8 and 6.1.1.4'
N N 0.0061 0.0033 'International Tables Vol C Tables 4.2.6.8 and 6.1.1.4'
O O 0.0106 0.0060 'International Tables Vol C Tables 4.2.6.8 and 6.1.1.4'
Pt Pt -1.7033 8.3905 'International Tables Vol C Tables 4.2.6.8 and 6.1.1.4'

loop_
_geom_angle_atom_site_label_1
_geom_angle_atom_site_label_2
_geom_angle_atom_site_label_3
_geom_angle
O1 Pt1 O2 89.42(18)
N1 Pt1 O1 174.7(2)
N1 Pt1 O2 95.8(2)
C1 Pt1 O1 94.3(2)
C1 Pt1 O2 176.1(2)
C1 Pt1 N1 80.4(2)
C17 O1 Pt1 127.1(4)
C19 O2 Pt1 125.6(4)
C7 N1 Pt1 118.9(4)
C15 N1 Pt1 120.1(4)
C15 N1 C7 121.0(6)
C2 C1 Pt1 125.7(5)
C2 C1 C6 118.9(6)
C6 C1 Pt1 115.4(5)
C1 C2 H2 119.1
C3 C2 C1 121.7(7)
C3 C2 H2 119.1
C2 C3 H3 120.1
C2 C3 C4 119.8(7)
C4 C3 H3 120.1
C3 C4 H4 119.8
C5 C4 C3 120.4(7)
C5 C4 H4 119.8
C4 C5 H5 119.8
C4 C5 C6 120.3(7)
C6 C5 H5 119.8
C1 C6 C5 118.8(6)
C1 C6 C7 114.2(6)
C5 C6 C7 126.9(6)
N1 C7 C6 111.0(6)
N1 C7 C8 119.6(6)
C8 C7 C6 129.4(6)
C9 C8 C7 124.7(6)
C9 C8 C13 117.1(6)
C13 C8 C7 118.2(6)
C8 C9 H9 119.3
C10 C9 C8 121.5(7)
C10 C9 H9 119.3
C9 C10 H10 119.6
C9 C10 C11 120.8(7)
C11 C10 H10 119.6
C10 C11 H11 120.2
C12 C11 C10 119.5(7)
C12 C11 H11 120.2
C11 C12 H12 119.6
C11 C12 C13 120.8(7)
C13 C12 H12 119.6
C12 C13 C8 120.0(6)
C12 C13 C14 121.5(6)
C14 C13 C8 118.5(6)
C13 C14 H14 120.2
C15 C14 C13 119.6(6)
C15 C14 H14 120.2
N1 C15 H15 118.6
C14 C15 N1 122.8(6)
C14 C15 H15 118.6
H16A C16 H16B 109.5
H16A C16 H16C 109.5
H16B C16 H16C 109.5
C17 C16 H16A 109.5
C17 C16 H16B 109.5
C17 C16 H16C 109.5
O1 C17 C16 112.3(6)
O1 C17 C18 128.4(6)
C18 C17 C16 119.4(6)
C17 C18 C19 122.0(6)
C17 C18 C21 120.0(6)
C19 C18 C21 118.0(6)
O2 C19 C18 127.4(6)
O2 C19 C20 113.5(5)
C18 C19 C20 119.1(6)
C19 C20 H20A 109.5
C19 C20 H20B 109.5
C19 C20 H20C 109.5
H20A C20 H20B 109.5
H20A C20 H20C 109.5
H20B C20 H20C 109.5
C18 C21 H21A 108.4
C18 C21 H21B 108.4
H21A C21 H21B 107.5
C22 C21 C18 115.4(5)
C22 C21 H21A 108.4
C22 C21 H21B 108.4
C23 C22 C21 121.9(6)
C23 C22 C27 117.6(6)
C27 C22 C21 120.4(6)
C22 C23 H23 119.2
C24 C23 C22 121.7(6)
C24 C23 H23 119.2
C23 C24 H24 119.7
C23 C24 C25 120.7(6)
C25 C24 H24 119.7
C24 C25 C28 119.5(6)
C26 C25 C24 118.5(6)
C26 C25 C28 121.9(6)
C25 C26 H26 119.9
C25 C26 C27 120.2(6)
C27 C26 H26 119.9
C22 C27 C26 121.3(6)
C22 C27 H27 119.3
C26 C27 H27 119.3
C25 C28 H28 115.9
C29 C28 C25 128.2(7)
C29 C28 H28 115.9
C28 C29 H29A 120.0
C28 C29 H29B 120.0
H29A C29 H29B 120.0

loop_
_geom_bond_atom_site_label_1
_geom_bond_atom_site_label_2
_geom_bond_distance
Pt1 O1 1.991(4)
Pt1 O2 2.088(4)
Pt1 N1 1.973(5)
Pt1 C1 1.961(7)
O1 C17 1.276(8)
O2 C19 1.267(8)
N1 C7 1.360(8)
N1 C15 1.358(8)
C1 C2 1.393(9)
C1 C6 1.411(10)
C2 H2 0.9500
C2 C3 1.372(10)
C3 H3 0.9500
C3 C4 1.387(11)
C4 H4 0.9500
C4 C5 1.380(11)
C5 H5 0.9500
C5 C6 1.417(9)
C6 C7 1.475(9)
C7 C8 1.443(9)
C8 C9 1.414(9)
C8 C13 1.432(9)
C9 H9 0.9500
C9 C10 1.372(10)
C10 H10 0.9500
C10 C11 1.401(11)
C11 H11 0.9500
C11 C12 1.374(10)
C12 H12 0.9500
C12 C13 1.410(10)
C13 C14 1.419(10)
C14 H14 0.9500
C14 C15 1.357(9)
C15 H15 0.9500
C16 H16A 0.9800
C16 H16B 0.9800
C16 H16C 0.9800
C16 C17 1.519(9)
C17 C18 1.417(9)
C18 C19 1.416(9)
C18 C21 1.519(9)
C19 C20 1.511(9)
C20 H20A 0.9800
C20 H20B 0.9800
C20 H20C 0.9800
C21 H21A 0.9900
C21 H21B 0.9900
C21 C22 1.514(9)
C22 C23 1.385(10)
C22 C27 1.389(10)
C23 H23 0.9500
C23 C24 1.385(9)
C24 H24 0.9500
C24 C25 1.392(9)
C25 C26 1.387(9)
C25 C28 1.463(9)
C26 H26 0.9500
C26 C27 1.402(10)
C27 H27 0.9500
C28 H28 0.9500
C28 C29 1.318(11)
C29 H29A 0.9500
C29 H29B 0.9500
